data_4071679
loop_
_publ_author_name
'Muraoka, Takako'
'Motohashi, Hideaki'
'Hirotsu, Masakazu'
'Ueno, Keiji'

_publ_section_title
;
 Reactions of a Gallium-Bridged Diiron Complex with Alkyl Lithium, HCl,
 and Phosphines
;
_journal_issue 15
_journal_name_full Organometallics
_journal_page_first 3918
_journal_paper_doi 10.1021/om800310h
_journal_volume 27
_journal_year 2008
_chemical_formula_sum 'C57 H54 Fe2 Ga O6 P3'
_chemical_formula_weight 1109.33
_chemical_name_systematic
;
 ?
;
_space_group_IT_number 2
_symmetry_cell_setting triclinic
_symmetry_space_group_name_Hall '-P 1'
_symmetry_space_group_name_H-M 'P -1'
_atom_sites_solution_hydrogens geom
_atom_sites_solution_primary heavy
_atom_sites_solution_secondary difmap
_audit_creation_method SHELXL-97
_cell_angle_alpha 108.5590(10)
_cell_angle_beta 99.294(2)
_cell_angle_gamma 110.135(2)
_cell_formula_units_Z 2
_cell_length_a 11.3945(8)
_cell_length_b 14.6164(10)
_cell_length_c 17.6617(11)
_cell_measurement_reflns_used 22044
_cell_measurement_temperature 150(1)
_cell_measurement_theta_max 32.0307
_cell_measurement_theta_min 1.2766
_cell_volume 2493.7(3)
_computing_cell_refinement 'CrystalClear (Rigaku Corp., 2000)'
_computing_data_collection 'CrystalClear (Rigaku Corp., 2000)'
_computing_data_reduction 'CrystalClear (Rigaku Corp., 2000)'
_computing_molecular_graphics 'Ortep-3 for Windows (Farrugia, 1997)'
_computing_structure_refinement 'SHELXL-97 (Sheldrick, 1997)'
_computing_structure_solution 'SHELXL-97 (Sheldrick, 1997)'
_diffrn_ambient_temperature 150(1)
_diffrn_detector_area_resol_mean 10.0000
_diffrn_measured_fraction_theta_full 0.732
_diffrn_measured_fraction_theta_max 0.732
_diffrn_measurement_device_type 'RIGAKU RAXIS-IV Imaging Plate'
_diffrn_measurement_method dtprofit.ref
_diffrn_radiation_monochromator graphite
_diffrn_radiation_source 'Rotating Anode'
_diffrn_radiation_type MoK\a
_diffrn_radiation_wavelength 0.71073
_diffrn_reflns_av_R_equivalents 0.0177
_diffrn_reflns_av_sigmaI/netI 0.0252
_diffrn_reflns_limit_h_max 14
_diffrn_reflns_limit_h_min -14
_diffrn_reflns_limit_k_max 21
_diffrn_reflns_limit_k_min -21
_diffrn_reflns_limit_l_max 23
_diffrn_reflns_limit_l_min -23
_diffrn_reflns_number 24989
_diffrn_reflns_theta_full 32.05
_diffrn_reflns_theta_max 32.05
_diffrn_reflns_theta_min 1.28
_exptl_absorpt_coefficient_mu 1.259
_exptl_absorpt_correction_T_max 1.0000
_exptl_absorpt_correction_T_min 0.8110
_exptl_absorpt_correction_type multi-scan
_exptl_crystal_colour Orange
_exptl_crystal_density_diffrn 1.477
_exptl_crystal_density_method 'not measured'
_exptl_crystal_description Block
_exptl_crystal_F_000 1144
_exptl_crystal_size_max 0.2
_exptl_crystal_size_mid 0.2
_exptl_crystal_size_min 0.2
_refine_diff_density_max 0.490
_refine_diff_density_min -0.822
_refine_diff_density_rms 0.093
_refine_ls_extinction_method none
_refine_ls_goodness_of_fit_ref 1.136
_refine_ls_hydrogen_treatment calc
_refine_ls_matrix_type full
_refine_ls_number_parameters 627
_refine_ls_number_reflns 12727
_refine_ls_number_restraints 0
_refine_ls_restrained_S_all 1.136
_refine_ls_R_factor_all 0.0382
_refine_ls_R_factor_gt 0.0370
_refine_ls_shift/su_max 0.001
_refine_ls_shift/su_mean 0.000
_refine_ls_structure_factor_coef Fsqd
_refine_ls_weighting_details 'calc w=1/[\s^2^(Fo^2^)+(0.0393P)^2^+1.9921P] where P=(Fo^2^+2Fc^2^)/3'
_refine_ls_weighting_scheme calc
_refine_ls_wR_factor_gt 0.0908
_refine_ls_wR_factor_ref 0.0918
_reflns_number_gt 12390
_reflns_number_total 12727
_reflns_threshold_expression >2sigma(I)
_cod_data_source_file om800310h-file002.cif
_cod_data_source_block 6a
_cod_depositor_comments
;
The following automatic conversions were performed:

'_exptl_absorpt_correction_type' value 'Multi-scan' changed to
'multi-scan' according to
/home/saulius/struct/CIF-dictionaries/cif_core.dic dictionary named
'cif_core.dic' version 2.4.1 from 2010-06-29.

Automatic conversion script
Id: cif_fix_values 1715 2011-07-08 13:25:40Z adriana 
;
_cod_database_code 4071679

loop_
_symmetry_equiv_pos_as_xyz
'x, y, z'
'-x, -y, -z'

loop_
_atom_site_label
_atom_site_type_symbol
_atom_site_fract_x
_atom_site_fract_y
_atom_site_fract_z
_atom_site_U_iso_or_equiv
_atom_site_adp_type
_atom_site_occupancy
_atom_site_symmetry_multiplicity
_atom_site_calc_flag
_atom_site_refinement_flags
Fe1 Fe 0.90008(2) 0.337897(18) 0.242653(14) 0.01250(6) Uani 1 1 d .
Fe2 Fe 0.87896(2) 0.653896(17) 0.279563(13) 0.00962(5) Uani 1 1 d .
Ga Ga 0.895801(18) 0.498450(13) 0.260683(11) 0.01173(5) Uani 1 1 d .
P1 P 0.89826(4) 0.18648(3) 0.21934(3) 0.01372(8) Uani 1 1 d .
P2 P 0.86313(4) 0.60920(3) 0.14633(2) 0.01117(8) Uani 1 1 d .
P3 P 1.09088(4) 0.73743(3) 0.30339(3) 0.01177(8) Uani 1 1 d .
O1 O 0.62035(15) 0.24436(13) 0.14945(11) 0.0343(4) Uani 1 1 d .
O2 O 0.97058(16) 0.40411(12) 0.42447(8) 0.0271(3) Uani 1 1 d .
O3 O 1.11225(18) 0.41319(14) 0.17251(13) 0.0403(4) Uani 1 1 d .
O4 O 0.79523(13) 0.08420(10) 0.13478(8) 0.0180(2) Uani 1 1 d .
O5 O 0.86515(13) 0.12963(10) 0.28399(8) 0.0191(3) Uani 1 1 d .
O6 O 1.02544(13) 0.16286(10) 0.21005(8) 0.0203(3) Uani 1 1 d .
C1 C 0.73116(19) 0.28304(14) 0.18551(12) 0.0201(3) Uani 1 1 d .
C2 C 0.94317(18) 0.38068(13) 0.35262(11) 0.0179(3) Uani 1 1 d .
C3 C 1.0276(2) 0.38330(14) 0.19958(13) 0.0222(4) Uani 1 1 d .
C4 C 0.77968(18) 0.07720(13) 0.05302(11) 0.0168(3) Uani 1 1 d .
C5 C 0.65657(19) 0.00995(15) -0.00355(12) 0.0226(4) Uani 1 1 d .
H5 H 0.5887 -0.0245 0.0144 0.027 Uiso 1 1 calc R
C6 C 0.6344(2) -0.00606(16) -0.08765(12) 0.0267(4) Uani 1 1 d .
H6 H 0.5512 -0.0506 -0.1258 0.032 Uiso 1 1 calc R
C7 C 0.7363(2) 0.04446(16) -0.11452(12) 0.0263(4) Uani 1 1 d .
H7 H 0.7220 0.0336 -0.1707 0.032 Uiso 1 1 calc R
C8 C 0.8591(2) 0.11096(17) -0.05715(13) 0.0259(4) Uani 1 1 d .
H8 H 0.9273 0.1449 -0.0751 0.031 Uiso 1 1 calc R
C9 C 0.88235(19) 0.12800(16) 0.02693(12) 0.0222(4) Uani 1 1 d .
H9 H 0.9654 0.1727 0.0651 0.027 Uiso 1 1 calc R
C10 C 0.74111(18) 0.09389(14) 0.29518(11) 0.0176(3) Uani 1 1 d .
C11 C 0.6521(2) -0.01067(15) 0.24579(12) 0.0231(4) Uani 1 1 d .
H11 H 0.6724 -0.0538 0.2035 0.028 Uiso 1 1 calc R
C12 C 0.5315(2) -0.05033(16) 0.26032(13) 0.0263(4) Uani 1 1 d .
H12 H 0.4720 -0.1209 0.2288 0.032 Uiso 1 1 calc R
C13 C 0.5007(2) 0.01572(18) 0.32196(13) 0.0283(4) Uani 1 1 d .
H13 H 0.4195 -0.0101 0.3307 0.034 Uiso 1 1 calc R
C14 C 0.5908(2) 0.12023(18) 0.37056(13) 0.0294(4) Uani 1 1 d .
H14 H 0.5700 0.1639 0.4121 0.035 Uiso 1 1 calc R
C15 C 0.7114(2) 0.15996(16) 0.35764(12) 0.0248(4) Uani 1 1 d .
H15 H 0.7718 0.2300 0.3903 0.030 Uiso 1 1 calc R
C16 C 1.15480(18) 0.22027(14) 0.26022(11) 0.0170(3) Uani 1 1 d .
C17 C 1.2448(2) 0.19808(16) 0.22265(12) 0.0230(4) Uani 1 1 d .
H17 H 1.2174 0.1525 0.1664 0.028 Uiso 1 1 calc R
C18 C 1.3762(2) 0.24390(18) 0.26898(14) 0.0301(4) Uani 1 1 d .
H18 H 1.4366 0.2279 0.2441 0.036 Uiso 1 1 calc R
C19 C 1.4175(2) 0.31421(17) 0.35303(14) 0.0286(4) Uani 1 1 d .
H19 H 1.5055 0.3452 0.3843 0.034 Uiso 1 1 calc R
C20 C 1.3273(2) 0.33739(16) 0.38937(13) 0.0271(4) Uani 1 1 d .
H20 H 1.3552 0.3850 0.4451 0.033 Uiso 1 1 calc R
C21 C 1.1937(2) 0.29019(15) 0.34346(12) 0.0219(4) Uani 1 1 d .
H21 H 1.1329 0.3054 0.3683 0.026 Uiso 1 1 calc R
C22 C 0.71188(17) 0.69064(14) 0.28218(11) 0.0153(3) Uani 1 1 d .
C23 C 0.68838(17) 0.59260(13) 0.29188(10) 0.0145(3) Uani 1 1 d .
C24 C 0.78463(17) 0.61666(14) 0.36724(10) 0.0151(3) Uani 1 1 d .
C25 C 0.86884(18) 0.72796(14) 0.40193(10) 0.0160(3) Uani 1 1 d .
C26 C 0.82325(18) 0.77386(14) 0.34932(11) 0.0170(3) Uani 1 1 d .
C27 C 0.6192(2) 0.70420(17) 0.22093(12) 0.0231(4) Uani 1 1 d .
H27A H 0.5479 0.7091 0.2418 0.035 Uiso 1 1 calc R
H27B H 0.5856 0.6441 0.1680 0.035 Uiso 1 1 calc R
H27C H 0.6647 0.7681 0.2137 0.035 Uiso 1 1 calc R
C28 C 0.56988(18) 0.48883(15) 0.24286(12) 0.0230(4) Uani 1 1 d .
H28A H 0.5935 0.4310 0.2397 0.035 Uiso 1 1 calc R
H28B H 0.5371 0.4835 0.1873 0.035 Uiso 1 1 calc R
H28C H 0.5032 0.4856 0.2702 0.035 Uiso 1 1 calc R
C29 C 0.7789(2) 0.54202(16) 0.41021(12) 0.0223(4) Uani 1 1 d .
H29A H 0.8655 0.5617 0.4444 0.033 Uiso 1 1 calc R
H29B H 0.7451 0.4705 0.3688 0.033 Uiso 1 1 calc R
H29C H 0.7225 0.5462 0.4448 0.033 Uiso 1 1 calc R
C30 C 0.9704(2) 0.78975(16) 0.48673(11) 0.0244(4) Uani 1 1 d .
H30A H 0.9321 0.8192 0.5273 0.037 Uiso 1 1 calc R
H30B H 1.0424 0.8464 0.4846 0.037 Uiso 1 1 calc R
H30C H 1.0016 0.7432 0.5025 0.037 Uiso 1 1 calc R
C31 C 0.8683(2) 0.89159(15) 0.37185(13) 0.0247(4) Uani 1 1 d .
H31A H 0.8564 0.9040 0.3215 0.037 Uiso 1 1 calc R
H31B H 0.9595 0.9284 0.4040 0.037 Uiso 1 1 calc R
H31C H 0.8178 0.9174 0.4044 0.037 Uiso 1 1 calc R
C32 C 1.02455(17) 0.62023(14) 0.13340(10) 0.0156(3) Uani 1 1 d .
H32A H 1.0415 0.5619 0.1395 0.019 Uiso 1 1 calc R
H32B H 1.0275 0.6188 0.0785 0.019 Uiso 1 1 calc R
C33 C 1.12562(17) 0.72660(14) 0.20214(10) 0.0169(3) Uani 1 1 d .
H33A H 1.1205 0.7848 0.1887 0.020 Uiso 1 1 calc R
H33B H 1.2133 0.7306 0.2065 0.020 Uiso 1 1 calc R
C34 C 0.74949(17) 0.47532(13) 0.06921(10) 0.0140(3) Uani 1 1 d .
C35 C 0.61588(19) 0.45007(14) 0.04441(11) 0.0201(3) Uani 1 1 d .
H35 H 0.5872 0.5030 0.0639 0.024 Uiso 1 1 calc R
C36 C 0.5246(2) 0.34727(16) -0.00893(12) 0.0251(4) Uani 1 1 d .
H36 H 0.4357 0.3316 -0.0245 0.030 Uiso 1 1 calc R
C37 C 0.5671(2) 0.26790(16) -0.03894(12) 0.0278(4) Uani 1 1 d .
H37 H 0.5065 0.1989 -0.0743 0.033 Uiso 1 1 calc R
C38 C 0.6990(2) 0.29177(16) -0.01612(13) 0.0296(4) Uani 1 1 d .
H38 H 0.7272 0.2389 -0.0368 0.036 Uiso 1 1 calc R
C39 C 0.7905(2) 0.39471(14) 0.03777(11) 0.0203(3) Uani 1 1 d .
H39 H 0.8793 0.4099 0.0529 0.024 Uiso 1 1 calc R
C40 C 0.83280(17) 0.69073(13) 0.09101(10) 0.0139(3) Uani 1 1 d .
C41 C 0.80113(19) 0.65396(14) 0.00332(11) 0.0180(3) Uani 1 1 d .
H41 H 0.7916 0.5860 -0.0284 0.022 Uiso 1 1 calc R
C42 C 0.7839(2) 0.71911(16) -0.03641(12) 0.0227(4) Uani 1 1 d .
H42 H 0.7614 0.6941 -0.0945 0.027 Uiso 1 1 calc R
C43 C 0.8004(2) 0.82182(17) 0.01125(13) 0.0264(4) Uani 1 1 d .
H43 H 0.7882 0.8650 -0.0153 0.032 Uiso 1 1 calc R
C44 C 0.8348(2) 0.85967(15) 0.09794(13) 0.0237(4) Uani 1 1 d .
H44 H 0.8477 0.9287 0.1296 0.028 Uiso 1 1 calc R
C45 C 0.85019(18) 0.79396(14) 0.13745(11) 0.0174(3) Uani 1 1 d .
H45 H 0.8723 0.8193 0.1956 0.021 Uiso 1 1 calc R
C46 C 1.20361(17) 0.69116(13) 0.35133(10) 0.0147(3) Uani 1 1 d .
C47 C 1.3242(2) 0.70524(17) 0.33653(13) 0.0249(4) Uani 1 1 d .
H47 H 1.3510 0.7408 0.3028 0.030 Uiso 1 1 calc R
C48 C 1.4046(2) 0.66664(19) 0.37172(14) 0.0305(4) Uani 1 1 d .
H48 H 1.4835 0.6748 0.3602 0.037 Uiso 1 1 calc R
C49 C 1.3669(2) 0.61597(17) 0.42395(14) 0.0290(4) Uani 1 1 d .
H49 H 1.4200 0.5893 0.4468 0.035 Uiso 1 1 calc R
C50 C 1.2504(2) 0.60519(16) 0.44196(13) 0.0264(4) Uani 1 1 d .
H50 H 1.2264 0.5735 0.4785 0.032 Uiso 1 1 calc R
C51 C 1.16900(18) 0.64201(14) 0.40523(11) 0.0194(3) Uani 1 1 d .
H51 H 1.0902 0.6336 0.4169 0.023 Uiso 1 1 calc R
C52 C 1.18118(17) 0.88233(13) 0.36519(11) 0.0153(3) Uani 1 1 d .
C53 C 1.15702(19) 0.95230(14) 0.33286(12) 0.0212(4) Uani 1 1 d .
H53 H 1.0965 0.9250 0.2803 0.025 Uiso 1 1 calc R
C54 C 1.2225(2) 1.06220(15) 0.37843(14) 0.0263(4) Uani 1 1 d .
H54 H 1.2059 1.1078 0.3561 0.032 Uiso 1 1 calc R
C55 C 1.3120(2) 1.10341(15) 0.45683(14) 0.0270(4) Uani 1 1 d .
H55 H 1.3556 1.1767 0.4872 0.032 Uiso 1 1 calc R
C56 C 1.3371(2) 1.03572(16) 0.49021(12) 0.0257(4) Uani 1 1 d .
H56 H 1.3974 1.0636 0.5430 0.031 Uiso 1 1 calc R
C57 C 1.27170(18) 0.92538(14) 0.44454(11) 0.0193(3) Uani 1 1 d .
H57 H 1.2887 0.8803 0.4673 0.023 Uiso 1 1 calc R

loop_
_atom_site_aniso_label
_atom_site_aniso_U_11
_atom_site_aniso_U_22
_atom_site_aniso_U_33
_atom_site_aniso_U_23
_atom_site_aniso_U_13
_atom_site_aniso_U_12
Fe1 0.01604(12) 0.00837(11) 0.01341(11) 0.00472(9) 0.00409(8) 0.00539(9)
Fe2 0.01233(11) 0.00811(10) 0.00934(10) 0.00427(8) 0.00402(8) 0.00431(8)
Ga 0.01497(10) 0.00854(9) 0.01320(9) 0.00561(7) 0.00491(6) 0.00528(7)
P1 0.0167(2) 0.01041(19) 0.01458(19) 0.00565(15) 0.00473(15) 0.00585(15)
P2 0.01434(19) 0.01027(18) 0.00958(17) 0.00413(14) 0.00353(13) 0.00591(14)
P3 0.01308(19) 0.00971(18) 0.01183(18) 0.00579(15) 0.00316(14) 0.00301(14)
O1 0.0212(8) 0.0283(8) 0.0441(9) 0.0117(7) 0.0011(6) 0.0068(6)
O2 0.0375(8) 0.0242(7) 0.0161(6) 0.0066(5) 0.0025(5) 0.0130(6)
O3 0.0448(10) 0.0329(9) 0.0630(12) 0.0272(8) 0.0398(9) 0.0210(8)
O4 0.0222(6) 0.0126(6) 0.0164(6) 0.0058(5) 0.0038(5) 0.0050(5)
O5 0.0207(6) 0.0200(6) 0.0211(6) 0.0135(5) 0.0063(5) 0.0088(5)
O6 0.0201(7) 0.0180(6) 0.0211(6) 0.0050(5) 0.0043(5) 0.0097(5)
C1 0.0227(9) 0.0125(8) 0.0245(9) 0.0076(7) 0.0059(7) 0.0071(7)
C2 0.0210(9) 0.0117(7) 0.0208(8) 0.0063(6) 0.0040(6) 0.0082(6)
C3 0.0289(10) 0.0151(8) 0.0287(9) 0.0102(7) 0.0145(8) 0.0123(7)
C4 0.0212(9) 0.0118(7) 0.0169(8) 0.0045(6) 0.0048(6) 0.0081(6)
C5 0.0212(9) 0.0181(9) 0.0248(9) 0.0087(7) 0.0048(7) 0.0052(7)
C6 0.0254(10) 0.0203(9) 0.0221(9) 0.0028(7) -0.0015(7) 0.0052(7)
C7 0.0364(11) 0.0248(10) 0.0169(8) 0.0063(7) 0.0049(7) 0.0155(8)
C8 0.0260(10) 0.0312(11) 0.0247(9) 0.0130(8) 0.0117(7) 0.0131(8)
C9 0.0175(9) 0.0241(9) 0.0225(9) 0.0091(7) 0.0047(6) 0.0069(7)
C10 0.0197(8) 0.0179(8) 0.0190(8) 0.0123(7) 0.0059(6) 0.0076(7)
C11 0.0261(10) 0.0182(9) 0.0235(9) 0.0081(7) 0.0092(7) 0.0074(7)
C12 0.0223(9) 0.0203(9) 0.0274(10) 0.0062(8) 0.0071(7) 0.0025(7)
C13 0.0222(10) 0.0360(11) 0.0289(10) 0.0164(9) 0.0120(8) 0.0099(8)
C14 0.0347(12) 0.0328(11) 0.0260(10) 0.0119(9) 0.0171(8) 0.0165(9)
C15 0.0288(10) 0.0191(9) 0.0212(9) 0.0055(7) 0.0083(7) 0.0064(7)
C16 0.0180(8) 0.0153(8) 0.0215(8) 0.0109(7) 0.0063(6) 0.0082(6)
C17 0.0271(10) 0.0278(10) 0.0182(8) 0.0106(7) 0.0105(7) 0.0134(8)
C18 0.0230(10) 0.0360(12) 0.0375(11) 0.0172(10) 0.0167(8) 0.0136(9)
C19 0.0164(9) 0.0268(10) 0.0388(11) 0.0137(9) 0.0070(8) 0.0049(7)
C20 0.0297(11) 0.0214(9) 0.0251(9) 0.0047(8) 0.0034(8) 0.0115(8)
C21 0.0235(9) 0.0222(9) 0.0232(9) 0.0089(7) 0.0085(7) 0.0130(7)
C22 0.0174(8) 0.0185(8) 0.0172(7) 0.0098(6) 0.0098(6) 0.0112(6)
C23 0.0147(8) 0.0155(8) 0.0160(7) 0.0081(6) 0.0075(6) 0.0063(6)
C24 0.0186(8) 0.0179(8) 0.0150(7) 0.0097(6) 0.0099(6) 0.0096(6)
C25 0.0207(8) 0.0174(8) 0.0116(7) 0.0047(6) 0.0084(6) 0.0093(6)
C26 0.0220(9) 0.0149(8) 0.0177(8) 0.0066(6) 0.0109(6) 0.0097(6)
C27 0.0247(10) 0.0304(10) 0.0264(9) 0.0176(8) 0.0111(7) 0.0183(8)
C28 0.0167(8) 0.0218(9) 0.0266(9) 0.0101(7) 0.0068(7) 0.0033(7)
C29 0.0304(10) 0.0265(9) 0.0232(9) 0.0179(8) 0.0157(7) 0.0164(8)
C30 0.0266(10) 0.0258(10) 0.0130(8) 0.0021(7) 0.0049(7) 0.0080(8)
C31 0.0361(11) 0.0150(8) 0.0283(10) 0.0083(7) 0.0181(8) 0.0133(8)
C32 0.0157(8) 0.0185(8) 0.0139(7) 0.0069(6) 0.0058(6) 0.0079(6)
C33 0.0147(8) 0.0203(8) 0.0153(7) 0.0098(6) 0.0061(6) 0.0038(6)
C34 0.0178(8) 0.0125(7) 0.0104(7) 0.0042(6) 0.0020(5) 0.0065(6)
C35 0.0201(9) 0.0174(8) 0.0199(8) 0.0052(7) 0.0030(6) 0.0081(7)
C36 0.0194(9) 0.0246(10) 0.0221(9) 0.0063(8) 0.0000(7) 0.0046(7)
C37 0.0320(11) 0.0155(9) 0.0193(9) 0.0001(7) -0.0032(7) 0.0029(8)
C38 0.0388(12) 0.0174(9) 0.0240(9) -0.0014(8) 0.0016(8) 0.0148(8)
C39 0.0246(9) 0.0173(8) 0.0166(8) 0.0024(7) 0.0019(6) 0.0121(7)
C40 0.0172(8) 0.0139(7) 0.0150(7) 0.0084(6) 0.0060(6) 0.0085(6)
C41 0.0253(9) 0.0182(8) 0.0147(8) 0.0083(6) 0.0074(6) 0.0117(7)
C42 0.0300(10) 0.0291(10) 0.0188(8) 0.0157(8) 0.0093(7) 0.0169(8)
C43 0.0363(12) 0.0304(10) 0.0330(10) 0.0240(9) 0.0178(9) 0.0235(9)
C44 0.0342(11) 0.0172(9) 0.0305(10) 0.0140(8) 0.0171(8) 0.0158(8)
C45 0.0214(9) 0.0167(8) 0.0182(8) 0.0086(6) 0.0088(6) 0.0099(6)
C46 0.0151(8) 0.0115(7) 0.0142(7) 0.0043(6) 0.0015(5) 0.0041(6)
C47 0.0229(10) 0.0334(11) 0.0289(10) 0.0199(8) 0.0116(7) 0.0153(8)
C48 0.0248(11) 0.0430(13) 0.0325(11) 0.0181(10) 0.0100(8) 0.0211(9)
C49 0.0276(11) 0.0269(10) 0.0311(10) 0.0122(8) -0.0022(8) 0.0145(8)
C50 0.0251(10) 0.0237(9) 0.0270(10) 0.0167(8) -0.0016(7) 0.0050(8)
C51 0.0178(8) 0.0178(8) 0.0183(8) 0.0089(7) 0.0006(6) 0.0036(6)
C52 0.0156(8) 0.0116(7) 0.0170(7) 0.0066(6) 0.0055(6) 0.0030(6)
C53 0.0195(9) 0.0153(8) 0.0268(9) 0.0108(7) 0.0035(7) 0.0047(7)
C54 0.0294(11) 0.0147(9) 0.0372(11) 0.0141(8) 0.0106(8) 0.0086(7)
C55 0.0295(10) 0.0112(8) 0.0316(10) 0.0036(7) 0.0093(8) 0.0036(7)
C56 0.0279(10) 0.0195(9) 0.0190(9) 0.0031(7) 0.0042(7) 0.0036(7)
C57 0.0229(9) 0.0138(8) 0.0167(8) 0.0057(6) 0.0037(6) 0.0042(6)

loop_
_atom_type_symbol
_atom_type_description
_atom_type_scat_dispersion_real
_atom_type_scat_dispersion_imag
_atom_type_scat_source
C C 0.0033 0.0016 'International Tables Vol C Tables 4.2.6.8 and 6.1.1.4'
H H 0.0000 0.0000 'International Tables Vol C Tables 4.2.6.8 and 6.1.1.4'
Fe Fe 0.3463 0.8444 'International Tables Vol C Tables 4.2.6.8 and 6.1.1.4'
Ga Ga 0.2307 1.6083 'International Tables Vol C Tables 4.2.6.8 and 6.1.1.4'
O O 0.0106 0.0060 'International Tables Vol C Tables 4.2.6.8 and 6.1.1.4'
P P 0.1023 0.0942 'International Tables Vol C Tables 4.2.6.8 and 6.1.1.4'

loop_
_geom_angle_atom_site_label_1
_geom_angle_atom_site_label_2
_geom_angle_atom_site_label_3
_geom_angle
_geom_angle_publ_flag
C2 Fe1 C3 117.16(9) yes
C2 Fe1 C1 118.09(9) yes
C3 Fe1 C1 122.65(9) yes
C2 Fe1 P1 95.03(6) yes
C3 Fe1 P1 96.57(6) yes
C1 Fe1 P1 92.89(6) yes
C2 Fe1 Ga 87.84(5) yes
C3 Fe1 Ga 82.89(6) yes
C1 Fe1 Ga 84.94(6) yes
P1 Fe1 Ga 176.993(17) yes
C23 Fe2 C24 39.52(6) ?
C23 Fe2 C25 66.14(7) ?
C24 Fe2 C25 39.26(7) ?
C23 Fe2 C22 39.25(6) ?
C24 Fe2 C22 65.53(6) ?
C25 Fe2 C22 65.34(7) ?
C23 Fe2 C26 65.78(7) ?
C24 Fe2 C26 65.66(6) ?
C25 Fe2 C26 39.20(7) ?
C22 Fe2 C26 38.63(7) ?
C23 Fe2 P2 109.13(5) ?
C24 Fe2 P2 145.07(5) ?
C25 Fe2 P2 162.61(5) ?
C22 Fe2 P2 100.03(5) ?
C26 Fe2 P2 123.43(5) ?
C23 Fe2 P3 164.69(5) ?
C24 Fe2 P3 126.34(5) ?
C25 Fe2 P3 98.85(5) ?
C22 Fe2 P3 138.69(5) ?
C26 Fe2 P3 104.90(5) ?
P2 Fe2 P3 86.095(17) yes
C23 Fe2 Ga 91.84(5) ?
C24 Fe2 Ga 82.07(5) ?
C25 Fe2 Ga 111.36(5) ?
C22 Fe2 Ga 130.00(5) ?
C26 Fe2 Ga 147.55(5) ?
P2 Fe2 Ga 85.053(14) yes
P3 Fe2 Ga 91.063(15) yes
Fe2 Ga Fe1 176.430(12) yes
O6 P1 O4 95.60(7) yes
O6 P1 O5 95.91(7) yes
O4 P1 O5 95.97(7) yes
O6 P1 Fe1 122.47(5) yes
O4 P1 Fe1 119.90(5) yes
O5 P1 Fe1 120.68(5) yes
C34 P2 C40 100.70(8) ?
C34 P2 C32 103.51(8) ?
C40 P2 C32 99.13(8) ?
C34 P2 Fe2 120.31(5) ?
C40 P2 Fe2 121.42(5) ?
C32 P2 Fe2 108.57(6) ?
C52 P3 C46 99.87(8) ?
C52 P3 C33 100.48(8) ?
C46 P3 C33 102.74(8) ?
C52 P3 Fe2 121.82(6) ?
C46 P3 Fe2 119.44(6) ?
C33 P3 Fe2 109.46(6) ?
C4 O4 P1 126.04(11) yes
C10 O5 P1 122.76(11) yes
C16 O6 P1 129.59(11) yes
O1 C1 Fe1 177.42(17) yes
O2 C2 Fe1 176.87(15) yes
O3 C3 Fe1 179.0(2) yes
C5 C4 C9 120.75(17) ?
C5 C4 O4 116.02(16) ?
C9 C4 O4 123.08(16) ?
C4 C5 C6 119.75(18) ?
C7 C6 C5 120.03(18) ?
C8 C7 C6 119.44(18) ?
C7 C8 C9 121.10(19) ?
C4 C9 C8 118.92(18) ?
C11 C10 C15 121.17(18) ?
C11 C10 O5 118.24(16) ?
C15 C10 O5 120.49(17) ?
C10 C11 C12 119.14(18) ?
C13 C12 C11 119.92(18) ?
C14 C13 C12 120.11(19) ?
C15 C14 C13 120.50(19) ?
C14 C15 C10 119.14(18) ?
C17 C16 O6 114.73(16) ?
C17 C16 C21 121.16(17) ?
O6 C16 C21 123.99(16) ?
C16 C17 C18 119.94(18) ?
C17 C18 C19 119.87(19) ?
C20 C19 C18 119.68(19) ?
C19 C20 C21 120.96(19) ?
C16 C21 C20 118.37(18) ?
C26 C22 C23 108.56(15) ?
C26 C22 C27 126.20(16) ?
C23 C22 C27 124.33(16) ?
C26 C22 Fe2 70.75(10) ?
C23 C22 Fe2 69.24(9) ?
C27 C22 Fe2 134.32(12) ?
C22 C23 C24 107.46(15) ?
C22 C23 C28 126.10(16) ?
C24 C23 C28 125.38(16) ?
C22 C23 Fe2 71.51(10) ?
C24 C23 Fe2 70.39(9) ?
C28 C23 Fe2 132.60(13) ?
C25 C24 C23 108.08(14) ?
C25 C24 C29 126.08(16) ?
C23 C24 C29 124.73(16) ?
C25 C24 Fe2 70.49(9) ?
C23 C24 Fe2 70.08(9) ?
C29 C24 Fe2 134.45(13) ?
C24 C25 C26 108.11(15) ?
C24 C25 C30 125.68(16) ?
C26 C25 C30 125.26(16) ?
C24 C25 Fe2 70.25(9) ?
C26 C25 Fe2 71.33(9) ?
C30 C25 Fe2 132.76(13) ?
C22 C26 C25 107.75(15) ?
C22 C26 C31 126.14(17) ?
C25 C26 C31 124.97(17) ?
C22 C26 Fe2 70.62(10) ?
C25 C26 Fe2 69.48(9) ?
C31 C26 Fe2 134.83(13) ?
C33 C32 P2 105.96(11) ?
C32 C33 P3 108.64(11) ?
C35 C34 C39 118.27(16) ?
C35 C34 P2 119.12(13) ?
C39 C34 P2 122.49(13) ?
C36 C35 C34 121.27(18) ?
C35 C36 C37 119.63(19) ?
C38 C37 C36 119.90(18) ?
C37 C38 C39 120.49(19) ?
C38 C39 C34 120.43(18) ?
C45 C40 C41 118.94(15) ?
C45 C40 P2 119.35(13) ?
C41 C40 P2 121.58(13) ?
C42 C41 C40 120.23(16) ?
C41 C42 C43 119.88(17) ?
C44 C43 C42 120.24(17) ?
C43 C44 C45 119.80(17) ?
C40 C45 C44 120.88(17) ?
C51 C46 C47 118.22(16) ?
C51 C46 P3 119.37(14) ?
C47 C46 P3 122.39(13) ?
C48 C47 C46 120.75(18) ?
C49 C48 C47 120.0(2) ?
C50 C49 C48 119.97(19) ?
C49 C50 C51 119.79(18) ?
C46 C51 C50 121.18(18) ?
C57 C52 C53 118.34(16) ?
C57 C52 P3 122.18(13) ?
C53 C52 P3 119.46(13) ?
C54 C53 C52 120.88(18) ?
C55 C54 C53 119.96(18) ?
C54 C55 C56 120.17(18) ?
C55 C56 C57 119.97(18) ?
C52 C57 C56 120.67(17) ?

loop_
_geom_bond_atom_site_label_1
_geom_bond_atom_site_label_2
_geom_bond_distance
_geom_bond_publ_flag
Fe1 C2 1.7641(18) yes
Fe1 C3 1.773(2) yes
Fe1 C1 1.778(2) yes
Fe1 P1 2.1104(5) yes
Fe1 Ga 2.2845(3) yes
Fe2 C23 2.1220(17) ?
Fe2 C24 2.1261(16) ?
Fe2 C25 2.1292(16) ?
Fe2 C22 2.1521(17) ?
Fe2 C26 2.1539(17) ?
Fe2 P2 2.1908(5) yes
Fe2 P3 2.1940(5) yes
Fe2 Ga 2.2691(3) yes
P1 O6 1.6221(14) yes
P1 O4 1.6272(13) yes
P1 O5 1.6322(13) yes
P2 C34 1.8304(17) yes
P2 C40 1.8467(16) yes
P2 C32 1.8484(18) yes
P3 C52 1.8442(17) yes
P3 C46 1.8536(18) yes
P3 C33 1.8631(17) yes
O1 C1 1.157(2) yes
O2 C2 1.160(2) yes
O3 C3 1.158(2) yes
O4 C4 1.392(2) yes
O5 C10 1.399(2) yes
O6 C16 1.384(2) yes
C4 C5 1.380(3) ?
C4 C9 1.388(3) ?
C5 C6 1.393(3) ?
C6 C7 1.390(3) ?
C7 C8 1.381(3) ?
C8 C9 1.389(3) ?
C10 C11 1.387(3) ?
C10 C15 1.390(3) ?
C11 C12 1.396(3) ?
C12 C13 1.389(3) ?
C13 C14 1.388(3) ?
C14 C15 1.383(3) ?
C16 C17 1.382(3) ?
C16 C21 1.387(3) ?
C17 C18 1.387(3) ?
C18 C19 1.397(3) ?
C19 C20 1.378(3) ?
C20 C21 1.404(3) ?
C22 C26 1.424(3) ?
C22 C23 1.436(2) ?
C22 C27 1.495(3) ?
C23 C24 1.436(2) ?
C23 C28 1.500(2) ?
C24 C25 1.430(2) ?
C24 C29 1.505(2) ?
C25 C26 1.437(2) ?
C25 C30 1.503(2) ?
C26 C31 1.508(2) ?
C32 C33 1.527(2) ?
C34 C35 1.393(3) ?
C34 C39 1.400(2) ?
C35 C36 1.390(3) ?
C36 C37 1.393(3) ?
C37 C38 1.377(3) ?
C38 C39 1.394(3) ?
C40 C45 1.394(2) ?
C40 C41 1.405(2) ?
C41 C42 1.396(2) ?
C42 C43 1.396(3) ?
C43 C44 1.386(3) ?
C44 C45 1.394(2) ?
C46 C51 1.393(2) ?
C46 C47 1.398(3) ?
C47 C48 1.392(3) ?
C48 C49 1.388(3) ?
C49 C50 1.383(3) ?
C50 C51 1.394(3) ?
C52 C57 1.396(2) ?
C52 C53 1.401(2) ?
C53 C54 1.394(3) ?
C54 C55 1.382(3) ?
C55 C56 1.386(3) ?
C56 C57 1.399(3) ?
